data_2217258
loop_
_publ_author_name
'B\"ohme, Uwe '
'Fels, Sabine '

_publ_section_title
;
 6-(2-Hydroxyanilinomethylene)-4-nitrocyclohexa-2,4-dien-1-one
;
_journal_coeditor_code PV2054
_journal_issue 1
_journal_name_full 'Acta Crystallographica Section E'
_journal_page_first o178
_journal_page_last o178
_journal_paper_doi 10.1107/S160053680706429X
_journal_volume 64
_journal_year 2008
_chemical_formula_iupac 'C13 H10 N2 O4'
_chemical_formula_moiety 'C13 H10 N2 O4'
_chemical_formula_sum 'C13 H10 N2 O4'
_chemical_formula_weight 258.23
_chemical_melting_point 528
_chemical_name_systematic
;
6-(2-Hydroxyanilinomethylene)-4-nitrocyclohexa-2,4-dien-1-one
;
_space_group_IT_number 14
_symmetry_cell_setting monoclinic
_symmetry_space_group_name_Hall '-P 2yn'
_symmetry_space_group_name_H-M 'P 1 21/n 1'
_atom_sites_solution_hydrogens geom
_atom_sites_solution_primary direct
_atom_sites_solution_secondary difmap
_audit_creation_method SHELXL-97
_cell_angle_alpha 90.00
_cell_angle_beta 93.790(10)
_cell_angle_gamma 90.00
_cell_formula_units_Z 4
_cell_length_a 6.3445(3)
_cell_length_b 23.7378(10)
_cell_length_c 7.8450(3)
_cell_measurement_reflns_used 3470
_cell_measurement_temperature 303(2)
_cell_measurement_theta_max 28.17
_cell_measurement_theta_min 3.33
_cell_volume 1178.91(9)
_computing_cell_refinement 'SMART (Bruker, 2004)'
_computing_data_collection 'SMART (Bruker, 2004)'
_computing_data_reduction 'SAINT (Bruker, 2004)'
_computing_molecular_graphics 'ORTEP3 (Farrugia, 1997)'
_computing_publication_material 'SHELXL97 (Sheldrick, 1997)'
_computing_structure_refinement 'SHELXL97 (Sheldrick, 1997)'
_computing_structure_solution 'SHELXS97 (Sheldrick, 1997)'
_diffrn_ambient_temperature 303(2)
_diffrn_measured_fraction_theta_full 0.982
_diffrn_measured_fraction_theta_max 0.982
_diffrn_measurement_device_type 'Bruker SMART CCD area-detector'
_diffrn_measurement_method '\f and \w scans'
_diffrn_radiation_monochromator graphite
_diffrn_radiation_source 'sealed tube'
_diffrn_radiation_type 'Mo K\a'
_diffrn_radiation_wavelength 0.71073
_diffrn_reflns_av_R_equivalents 0.0246
_diffrn_reflns_av_sigmaI/netI 0.0271
_diffrn_reflns_limit_h_max 7
_diffrn_reflns_limit_h_min -7
_diffrn_reflns_limit_k_max 29
_diffrn_reflns_limit_k_min -29
_diffrn_reflns_limit_l_max 9
_diffrn_reflns_limit_l_min -8
_diffrn_reflns_number 9006
_diffrn_reflns_theta_full 26.00
_diffrn_reflns_theta_max 26.00
_diffrn_reflns_theta_min 1.72
_exptl_absorpt_coefficient_mu 0.110
_exptl_absorpt_correction_type none
_exptl_crystal_colour Yellow
_exptl_crystal_density_diffrn 1.455
_exptl_crystal_density_method 'not measured'
_exptl_crystal_description Prism
_exptl_crystal_F_000 536
_exptl_crystal_size_max 0.3
_exptl_crystal_size_mid 0.25
_exptl_crystal_size_min 0.12
_refine_diff_density_max 0.133
_refine_diff_density_min -0.172
_refine_ls_extinction_method none
_refine_ls_goodness_of_fit_ref 1.049
_refine_ls_hydrogen_treatment constr
_refine_ls_matrix_type full
_refine_ls_number_parameters 174
_refine_ls_number_reflns 2273
_refine_ls_number_restraints 0
_refine_ls_restrained_S_all 1.049
_refine_ls_R_factor_all 0.0730
_refine_ls_R_factor_gt 0.0419
_refine_ls_shift/su_max 0.000
_refine_ls_shift/su_mean 0.000
_refine_ls_structure_factor_coef Fsqd
_refine_ls_weighting_details 'calc w=1/[\s^2^(Fo^2^)+(0.0575P)^2^+0.0914P] where P=(Fo^2^+2Fc^2^)/3'
_refine_ls_weighting_scheme calc
_refine_ls_wR_factor_gt 0.1040
_refine_ls_wR_factor_ref 0.1148
_reflns_number_gt 1523
_reflns_number_total 2273
_reflns_threshold_expression >2sigma(I)
_cod_data_source_file pv2054.cif
_cod_data_source_block I
_cod_depositor_comments
;
The following automatic conversions were performed:
'_symmetry_cell_setting' value 'Monoclinic' changed to 'monoclinic'
according to '/home/saulius/struct/CIF-dictionaries/cif_core.dic'
dictionary named 'cif_core.dic' version 2.4.1 from 2010-06-29.

Automatic conversion script
Id: cif_fix_enum 1527 2010-12-29 10:47:43Z saulius 

The following automatic conversions were performed:

'_symmetry_cell_setting' value 'Monoclinic' changed to 'monoclinic'
according to /home/saulius/struct/CIF-dictionaries/cif_core.dic
dictionary named 'cif_core.dic' version 2.4.1 from 2010-06-29.

Automatic conversion script
Id: cif_fix_values 1715 2011-07-08 13:25:40Z adriana 
;
_cod_original_cell_volume 1178.90(9)
_cod_original_sg_symbol_H-M 'P 21/n'
_cod_database_code 2217258
_cod_database_fobs_code 2217258

loop_
_symmetry_equiv_pos_as_xyz
'x, y, z'
'-x+1/2, y+1/2, -z+1/2'
'-x, -y, -z'
'x-1/2, -y-1/2, z-1/2'

loop_
_atom_site_type_symbol
_atom_site_label
_atom_site_fract_x
_atom_site_fract_y
_atom_site_fract_z
_atom_site_U_iso_or_equiv
_atom_site_adp_type
_atom_site_calc_flag
_atom_site_refinement_flags
_atom_site_occupancy
O O1 0.2616(2) -0.05887(5) 0.83707(17) 0.0600(4) Uani d . 1
O O2 0.0255(2) 0.06605(5) 0.94717(17) 0.0584(4) Uani d . 1
H H9 -0.0597 0.0732 1.0184 0.088 Uiso calc R 1
O O3 1.0149(2) -0.17158(6) 0.5016(2) 0.0762(5) Uani d . 1
O O4 1.0816(2) -0.08467(6) 0.45149(17) 0.0632(4) Uani d . 1
N N1 0.3820(2) 0.04592(6) 0.81241(17) 0.0432(4) Uani d . 1
H H2 0.2899 0.0216 0.8403 0.068(6) Uiso calc R 1
N N2 0.9733(2) -0.12137(7) 0.51253(19) 0.0513(4) Uani d . 1
C C1 0.5465(3) 0.02556(7) 0.7441(2) 0.0449(4) Uani d . 1
H H1 0.6502 0.0506 0.7131 0.054 Uiso calc R 1
C C2 0.5767(3) -0.03237(7) 0.7143(2) 0.0409(4) Uani d . 1
C C3 0.4260(3) -0.07387(7) 0.7635(2) 0.0447(4) Uani d . 1
C C4 0.4701(3) -0.13107(8) 0.7250(2) 0.0524(5) Uani d . 1
H H4 0.3761 -0.1589 0.7549 0.063 Uiso calc R 1
C C5 0.6451(3) -0.14622(7) 0.6460(2) 0.0501(5) Uani d . 1
H H5 0.6701 -0.1840 0.6228 0.060 Uiso calc R 1
C C6 0.7890(3) -0.10481(7) 0.5989(2) 0.0427(4) Uani d . 1
C C7 0.7560(3) -0.04926(7) 0.6329(2) 0.0435(4) Uani d . 1
H H7 0.8532 -0.0225 0.6018 0.052 Uiso calc R 1
C C8 0.3340(3) 0.10296(7) 0.8472(2) 0.0425(4) Uani d . 1
C C9 0.1443(3) 0.11220(7) 0.9216(2) 0.0452(4) Uani d . 1
C C10 0.0879(3) 0.16669(8) 0.9629(2) 0.0572(5) Uani d . 1
H H10 -0.0386 0.1734 1.0130 0.069 Uiso calc R 1
C C11 0.2198(3) 0.21088(8) 0.9297(3) 0.0672(6) Uani d . 1
H H11 0.1823 0.2474 0.9584 0.081 Uiso calc R 1
C C12 0.4076(3) 0.20149(8) 0.8538(3) 0.0676(6) Uani d . 1
H H12 0.4950 0.2317 0.8312 0.081 Uiso calc R 1
C C13 0.4653(3) 0.14742(8) 0.8116(3) 0.0563(5) Uani d . 1
H H13 0.5908 0.1410 0.7600 0.068 Uiso calc R 1

loop_
_atom_site_aniso_label
_atom_site_aniso_U_11
_atom_site_aniso_U_22
_atom_site_aniso_U_33
_atom_site_aniso_U_12
_atom_site_aniso_U_13
_atom_site_aniso_U_23
O1 0.0501(8) 0.0584(8) 0.0747(9) -0.0075(6) 0.0276(7) -0.0052(7)
O2 0.0563(8) 0.0520(8) 0.0701(10) -0.0084(6) 0.0275(7) -0.0030(6)
O3 0.0705(10) 0.0513(8) 0.1096(13) 0.0168(7) 0.0280(9) 0.0042(8)
O4 0.0589(8) 0.0617(9) 0.0722(9) 0.0009(7) 0.0275(7) 0.0066(7)
N1 0.0419(8) 0.0442(8) 0.0447(9) -0.0064(7) 0.0113(7) -0.0019(6)
N2 0.0481(9) 0.0522(10) 0.0544(10) 0.0065(7) 0.0089(8) 0.0050(7)
C1 0.0409(10) 0.0492(10) 0.0452(10) -0.0066(8) 0.0090(8) 0.0009(8)
C2 0.0395(9) 0.0459(10) 0.0376(9) -0.0025(7) 0.0056(8) 0.0008(7)
C3 0.0409(10) 0.0514(11) 0.0423(10) -0.0053(8) 0.0062(8) -0.0015(8)
C4 0.0474(11) 0.0470(10) 0.0634(13) -0.0100(8) 0.0090(9) 0.0008(9)
C5 0.0507(11) 0.0416(10) 0.0583(12) -0.0012(8) 0.0056(9) -0.0007(8)
C6 0.0406(9) 0.0481(10) 0.0400(10) 0.0018(8) 0.0072(8) 0.0035(8)
C7 0.0401(9) 0.0465(10) 0.0447(10) -0.0045(7) 0.0077(8) 0.0043(8)
C8 0.0454(10) 0.0401(9) 0.0426(10) -0.0027(7) 0.0058(8) -0.0017(7)
C9 0.0435(10) 0.0468(10) 0.0460(10) -0.0032(8) 0.0076(8) 0.0031(8)
C10 0.0534(12) 0.0527(11) 0.0665(13) 0.0060(9) 0.0124(10) -0.0029(9)
C11 0.0737(14) 0.0431(11) 0.0862(16) 0.0043(10) 0.0163(12) -0.0049(10)
C12 0.0694(14) 0.0470(11) 0.0883(16) -0.0121(10) 0.0195(12) -0.0014(10)
C13 0.0525(11) 0.0510(11) 0.0675(13) -0.0068(9) 0.0183(10) -0.0023(9)

loop_
_atom_type_symbol
_atom_type_description
_atom_type_scat_dispersion_real
_atom_type_scat_dispersion_imag
_atom_type_scat_source
C C 0.0033 0.0016 'International Tables Vol C Tables 4.2.6.8 and 6.1.1.4'
H H 0.0000 0.0000 'International Tables Vol C Tables 4.2.6.8 and 6.1.1.4'
N N 0.0061 0.0033 'International Tables Vol C Tables 4.2.6.8 and 6.1.1.4'
O O 0.0106 0.0060 'International Tables Vol C Tables 4.2.6.8 and 6.1.1.4'

loop_
_geom_angle_atom_site_label_1
_geom_angle_atom_site_label_2
_geom_angle_atom_site_label_3
_geom_angle
C9 O2 H9 109.5
C1 N1 C8 128.60(15)
C1 N1 H2 115.7
C8 N1 H2 115.7
O3 N2 O4 122.35(15)
O3 N2 C6 118.86(15)
O4 N2 C6 118.79(15)
N1 C1 C2 123.60(16)
N1 C1 H1 118.2
C2 C1 H1 118.2
C7 C2 C1 118.58(16)
C7 C2 C3 119.95(15)
C1 C2 C3 121.46(16)
O1 C3 C4 122.72(16)
O1 C3 C2 120.43(16)
C4 C3 C2 116.85(15)
C5 C4 C3 121.92(17)
C5 C4 H4 119.0
C3 C4 H4 119.0
C4 C5 C6 119.99(17)
C4 C5 H5 120.0
C6 C5 H5 120.0
C7 C6 C5 120.86(16)
C7 C6 N2 119.64(15)
C5 C6 N2 119.49(16)
C6 C7 C2 120.42(16)
C6 C7 H7 119.8
C2 C7 H7 119.8
C13 C8 C9 120.92(16)
C13 C8 N1 123.32(16)
C9 C8 N1 115.76(14)
O2 C9 C10 124.47(16)
O2 C9 C8 116.19(15)
C10 C9 C8 119.34(16)
C11 C10 C9 119.77(18)
C11 C10 H10 120.1
C9 C10 H10 120.1
C10 C11 C12 120.64(18)
C10 C11 H11 119.7
C12 C11 H11 119.7
C13 C12 C11 120.12(18)
C13 C12 H12 119.9
C11 C12 H12 119.9
C12 C13 C8 119.19(18)
C12 C13 H13 120.4
C8 C13 H13 120.4

loop_
_geom_bond_atom_site_label_1
_geom_bond_atom_site_label_2
_geom_bond_distance
O1 C3 1.276(2)
O2 C9 1.352(2)
O2 H9 0.8200
O3 N2 1.225(2)
O4 N2 1.226(2)
N1 C1 1.298(2)
N1 C8 1.418(2)
N1 H2 0.8600
N2 C6 1.444(2)
C1 C2 1.410(2)
C1 H1 0.9300
C2 C7 1.399(2)
C2 C3 1.443(2)
C3 C4 1.423(2)
C4 C5 1.356(2)
C4 H4 0.9300
C5 C6 1.408(2)
C5 H5 0.9300
C6 C7 1.364(2)
C7 H7 0.9300
C8 C13 1.384(2)
C8 C9 1.389(2)
C9 C10 1.386(3)
C10 C11 1.378(3)
C10 H10 0.9300
C11 C12 1.385(3)
C11 H11 0.9300
C12 C13 1.381(3)
C12 H12 0.9300
C13 H13 0.9300

loop_
_geom_hbond_atom_site_label_D
_geom_hbond_atom_site_label_H
_geom_hbond_atom_site_label_A
_geom_hbond_site_symmetry_A
_geom_hbond_distance_DH
_geom_hbond_distance_HA
_geom_hbond_distance_DA
_geom_hbond_angle_DHA
_geom_hbond_publ_flag
N1 H2 O1 . 0.86 1.92 2.613(2) 137 y
O2 H9 O1 3_557 0.82 1.80 2.573(2) 157 y
C1 H1 O4 3_756 0.93 2.35 3.220(2) 156 ?

loop_
_geom_torsion_atom_site_label_1
_geom_torsion_atom_site_label_2
_geom_torsion_atom_site_label_3
_geom_torsion_atom_site_label_4
_geom_torsion
C8 N1 C1 C2 -179.49(15)
N1 C1 C2 C7 177.23(16)
N1 C1 C2 C3 -1.9(3)
C7 C2 C3 O1 -179.67(16)
C1 C2 C3 O1 -0.6(3)
C7 C2 C3 C4 -0.1(2)
C1 C2 C3 C4 179.00(15)
O1 C3 C4 C5 179.64(17)
C2 C3 C4 C5 0.1(3)
C3 C4 C5 C6 -0.3(3)
C4 C5 C6 C7 0.5(3)
C4 C5 C6 N2 -179.10(16)
O3 N2 C6 C7 171.10(16)
O4 N2 C6 C7 -9.5(2)
O3 N2 C6 C5 -9.3(2)
O4 N2 C6 C5 170.09(16)
C5 C6 C7 C2 -0.5(3)
N2 C6 C7 C2 179.08(15)
C1 C2 C7 C6 -178.79(16)
C3 C2 C7 C6 0.3(3)
C1 N1 C8 C13 -0.5(3)
C1 N1 C8 C9 179.91(17)
C13 C8 C9 O2 178.46(16)
N1 C8 C9 O2 -1.9(2)
C13 C8 C9 C10 -1.0(3)
N1 C8 C9 C10 178.64(16)
O2 C9 C10 C11 -179.28(18)
C8 C9 C10 C11 0.1(3)
C9 C10 C11 C12 0.6(3)
C10 C11 C12 C13 -0.4(3)
C11 C12 C13 C8 -0.4(3)
C9 C8 C13 C12 1.1(3)
N1 C8 C13 C12 -178.47(17)

loop_
_cod_related_entry_id
_cod_related_entry_database
_cod_related_entry_code
1 ChemSpider 11684949
